data_7251987
loop_
_publ_author_name
'Chakchouk, N.'
'Khachroum, H.'
'Ben Yazeed, M. A.'
'Awhida, A. A.'
'Abdelbaky, M. S. M.'
'Granda, S. Garc\'ia'
'Ben Rhaiem, A.'

_publ_section_title
;
 Investigation of the structural, optical, and electrical properties of
 the (CH3NH3)3(SbCl5)&#x00B7;Cl compound
;
_journal_issue 28
_journal_name_full 'RSC Advances'
_journal_page_first 25423
_journal_page_last 25438
_journal_paper_doi 10.1039/D6RA00964F
_journal_volume 16
_journal_year 2026
_chemical_formula_moiety 'Cl5 Sb, 3(C H6 N), Cl'
_chemical_formula_sum 'C3 H18 Cl6 N3 Sb'
_chemical_formula_weight 430.66
_space_group_IT_number 14
_space_group_name_Hall '-P 2yn'
_space_group_name_H-M_alt 'P 1 21/n 1'
_symmetry_cell_setting monoclinic
_symmetry_Int_Tables_number 14
_symmetry_space_group_name_Hall '-P 2yn'
_symmetry_space_group_name_H-M 'P 1 21/n 1'
_atom_sites_solution_hydrogens geom
_atom_sites_solution_primary direct
_atom_sites_solution_secondary direct
_audit_block_doi 10.5517/ccdc.csd.cc2n10h7
_audit_conform_dict_location ftp://ftp.iucr.org/pub/cif_core.dic
_audit_conform_dict_name cif_core.dic
_audit_conform_dict_version 2.4.5
_audit_creation_date 2025-03-31T09:41:42-00:00
_audit_creation_method 'WinGX routine CIF_UPDATE'
_audit_update_record
;
2025-04-14 deposited with the CCDC.	2026-04-13 downloaded from the CCDC.
;
_cell_angle_alpha 90
_cell_angle_beta 95.669(2)
_cell_angle_gamma 90
_cell_formula_units_Z 4
_cell_length_a 13.0073(2)
_cell_length_b 8.0388(2)
_cell_length_c 15.1149(4)
_cell_measurement_reflns_used 9487
_cell_measurement_temperature 293(2)
_cell_measurement_theta_max 29.8820
_cell_measurement_theta_min 2.8760
_cell_measurement_wavelength 0.71073
_cell_volume 1572.73(6)
_computing_molecular_graphics 'Ortep for Windows (Farrugia, 2012)'
_computing_publication_material 'WinGX publication routines (Farrugia, 2012)'
_computing_structure_refinement 'SHELXL-2018/3 (Sheldrick, 2018)'
_computing_structure_solution 'SIR-2014 (Burla et al., 2014)'
_diffrn_ambient_temperature 293(2)
_diffrn_detector 'CCD plate'
_diffrn_detector_type Ruby
_diffrn_measured_fraction_theta_full 0.999
_diffrn_measured_fraction_theta_max 0.931
_diffrn_measurement_device 'four-circle diffractometer'
_diffrn_measurement_device_type 'Xcalibur, Ruby, Gemini'
_diffrn_radiation_monochromator graphite
_diffrn_radiation_probe x-ray
_diffrn_radiation_type MoK\a
_diffrn_radiation_wavelength 0.71073
_diffrn_reflns_av_R_equivalents 0.0393
_diffrn_reflns_av_unetI/netI 0.0349
_diffrn_reflns_Laue_measured_fraction_full 0.999
_diffrn_reflns_Laue_measured_fraction_max 0.931
_diffrn_reflns_limit_h_max 19
_diffrn_reflns_limit_h_min -18
_diffrn_reflns_limit_k_max 11
_diffrn_reflns_limit_k_min -10
_diffrn_reflns_limit_l_max 21
_diffrn_reflns_limit_l_min -22
_diffrn_reflns_number 22913
_diffrn_reflns_point_group_measured_fraction_full 0.999
_diffrn_reflns_point_group_measured_fraction_max 0.931
_diffrn_reflns_theta_full 25.242
_diffrn_reflns_theta_max 31.476
_diffrn_reflns_theta_min 2.708
_exptl_absorpt_coefficient_mu 2.745
_exptl_absorpt_correction_T_max 0.825
_exptl_absorpt_correction_T_min 0.743
_exptl_absorpt_correction_type multi-scan
_exptl_absorpt_process_details
;
        CrysAlisPro, Agilent Technologies,
        Version 1.171.37.35 (release 13-08-2014 CrysAlis171 .NET)
        (compiled Aug 13 2014,18:06:01)
        Empirical absorption correction using spherical harmonics,
 implemented in SCALE3 ABSPACK scaling algorithm.
;
_exptl_crystal_colour colourless
_exptl_crystal_colour_primary colourless
_exptl_crystal_density_diffrn 1.819
_exptl_crystal_density_method 'not measured'
_exptl_crystal_description prism
_exptl_crystal_F_000 840
_exptl_crystal_size_max 0.53
_exptl_crystal_size_mid 0.09
_exptl_crystal_size_min 0.07
_refine_diff_density_max 0.408
_refine_diff_density_min -0.606
_refine_diff_density_rms 0.116
_refine_ls_extinction_method none
_refine_ls_goodness_of_fit_ref 1.071
_refine_ls_hydrogen_treatment constr
_refine_ls_matrix_type full
_refine_ls_number_constraints 0
_refine_ls_number_parameters 124
_refine_ls_number_reflns 4866
_refine_ls_number_restraints 0
_refine_ls_restrained_S_all 1.071
_refine_ls_R_factor_all 0.0457
_refine_ls_R_factor_gt 0.032
_refine_ls_shift/su_max 0.001
_refine_ls_shift/su_mean 0
_refine_ls_structure_factor_coef Fsqd
_refine_ls_weighting_details 'w=1/[\s^2^(Fo^2^)+(0.0238P)^2^+0.1145P] where P=(Fo^2^+2Fc^2^)/3'
_refine_ls_weighting_scheme calc
_refine_ls_wR_factor_gt 0.057
_refine_ls_wR_factor_ref 0.0614
_reflns_Friedel_coverage 0
_reflns_number_gt 3965
_reflns_number_total 5224
_reflns_threshold_expression 'I > 2\s(I)'
_cod_data_source_file d6ra00964f2.cif
_cod_data_source_block shelx
_cod_original_sg_symbol_H-M 'P 21/n'
_cod_original_formula_sum '	C3 H18 Cl6 N3 Sb'
_cod_database_code 7251987
_shelx_shelxl_version_number 2018/3

loop_
_symmetry_equiv_pos_as_xyz
'x, y, z'
'-x+1/2, y+1/2, -z+1/2'
'-x, -y, -z'
'x-1/2, -y-1/2, z-1/2'

loop_
_atom_site_label
_atom_site_type_symbol
_atom_site_fract_x
_atom_site_fract_y
_atom_site_fract_z
_atom_site_U_iso_or_equiv
_atom_site_adp_type
_atom_site_occupancy
_atom_site_site_symmetry_order
_atom_site_calc_flag
_atom_site_refinement_flags_posn
_atom_site_refinement_flags_adp
_atom_site_refinement_flags_occupancy
_atom_site_disorder_assembly
_atom_site_disorder_group
Sb1 Sb 0.40447(2) 0.33225(2) 0.27808(2) 0.02925(5) Uani 1 1 d . . . . .
Cl1 Cl 0.38507(5) 0.28673(8) 0.44482(4) 0.04584(15) Uani 1 1 d . . . . .
Cl3 Cl 0.52337(5) 0.56235(7) 0.32623(4) 0.04213(15) Uani 1 1 d . . . . .
Cl4 Cl 0.44388(6) 0.40782(10) 0.11214(5) 0.05697(18) Uani 1 1 d . . . . .
Cl2 Cl 0.54978(5) 0.13059(8) 0.28770(5) 0.05290(18) Uani 1 1 d . . . . .
N1 N 0.6428(2) 0.3131(3) 0.50972(18) 0.0566(7) Uani 1 1 d . . . . .
H1A H 0.685344 0.319731 0.467234 0.085 Uiso 1 1 calc R U . . .
H1B H 0.663585 0.383131 0.553484 0.085 Uiso 1 1 calc R U . . .
H1C H 0.579069 0.339876 0.487323 0.085 Uiso 1 1 calc R U . . .
N2 N 0.69391(17) 0.4488(3) 0.18574(15) 0.0470(5) Uani 1 1 d . . . . .
H2D H 0.721493 0.424182 0.240412 0.07 Uiso 1 1 calc R U . . .
H2E H 0.626048 0.431247 0.18179 0.07 Uiso 1 1 calc R U . . .
H2F H 0.706066 0.555132 0.174134 0.07 Uiso 1 1 calc R U . . .
N3 N 0.4441(2) 0.8179(3) 0.15123(18) 0.0567(6) Uani 1 1 d . . . . .
H3A H 0.432243 0.70895 0.153235 0.085 Uiso 1 1 calc R U . . .
H3B H 0.409935 0.869229 0.191516 0.085 Uiso 1 1 calc R U . . .
H3C H 0.511474 0.836941 0.162866 0.085 Uiso 1 1 calc R U . . .
C2 C 0.6433(3) 0.1453(3) 0.5440(2) 0.0630(9) Uani 1 1 d . . . . .
H2A H 0.618541 0.070255 0.497298 0.076 Uiso 1 1 calc R U . . .
H2B H 0.599272 0.139105 0.591284 0.076 Uiso 1 1 calc R U . . .
H2C H 0.712458 0.115049 0.566284 0.076 Uiso 1 1 calc R U . . .
C1 C 0.7401(3) 0.3432(3) 0.1214(2) 0.0597(8) Uani 1 1 d . . . . .
H1D H 0.813842 0.356382 0.128525 0.072 Uiso 1 1 calc R U . . .
H1E H 0.713934 0.375008 0.062247 0.072 Uiso 1 1 calc R U . . .
H1F H 0.722943 0.229046 0.13136 0.072 Uiso 1 1 calc R U . . .
C4 C 0.4092(3) 0.8806(5) 0.0633(2) 0.0768(10) Uani 1 1 d . . . . .
H4A H 0.420292 0.998592 0.06159 0.092 Uiso 1 1 calc R U . . .
H4B H 0.336956 0.857328 0.050073 0.092 Uiso 1 1 calc R U . . .
H4C H 0.447404 0.827389 0.019992 0.092 Uiso 1 1 calc R U . . .
Cl6 Cl 0.81251(5) 0.33545(8) 0.37015(5) 0.04743(16) Uani 1 1 d . . . . .
Cl5 Cl 0.75931(6) 0.43345(9) 0.72255(6) 0.0620(2) Uani 1 1 d . . . . .

loop_
_atom_site_aniso_label
_atom_site_aniso_U_11
_atom_site_aniso_U_22
_atom_site_aniso_U_33
_atom_site_aniso_U_23
_atom_site_aniso_U_13
_atom_site_aniso_U_12
Sb1 0.02543(8) 0.02658(9) 0.03602(9) -0.00353(6) 0.00451(6) -0.00135(6)
Cl1 0.0544(4) 0.0418(3) 0.0429(4) 0.0067(3) 0.0131(3) -0.0004(3)
Cl3 0.0418(3) 0.0389(3) 0.0461(4) -0.0094(3) 0.0068(3) -0.0134(3)
Cl4 0.0602(4) 0.0716(5) 0.0397(4) -0.0055(3) 0.0080(3) -0.0080(4)
Cl2 0.0389(3) 0.0459(4) 0.0732(5) -0.0115(3) 0.0022(3) 0.0130(3)
N1 0.0665(17) 0.0410(13) 0.0661(17) -0.0077(11) 0.0257(13) -0.0004(11)
N2 0.0456(12) 0.0480(12) 0.0490(14) 0.0026(10) 0.0130(10) 0.0041(10)
N3 0.0525(15) 0.0517(14) 0.0651(17) 0.0015(12) 0.0016(13) 0.0009(11)
C2 0.073(2) 0.0513(18) 0.065(2) 0.0107(15) 0.0071(18) 0.0118(15)
C1 0.065(2) 0.0548(18) 0.061(2) -0.0156(14) 0.0157(16) -0.0019(14)
C4 0.061(2) 0.111(3) 0.058(2) -0.001(2) 0.0037(17) 0.009(2)
Cl6 0.0413(3) 0.0516(4) 0.0499(4) 0.0009(3) 0.0070(3) -0.0038(3)
Cl5 0.0557(4) 0.0499(4) 0.0791(6) 0.0051(4) 0.0003(4) 0.0178(3)

loop_
_atom_type_symbol
_atom_type_description
_atom_type_scat_dispersion_real
_atom_type_scat_dispersion_imag
_atom_type_scat_source
C C 0.0033 0.0016 'International Tables Vol C Tables 4.2.6.8 and 6.1.1.4'
H H 0 0 'International Tables Vol C Tables 4.2.6.8 and 6.1.1.4'
N N 0.0061 0.0033 'International Tables Vol C Tables 4.2.6.8 and 6.1.1.4'
Sb Sb -0.5866 1.5461 'International Tables Vol C Tables 4.2.6.8 and 6.1.1.4'
Cl Cl 0.1484 0.1585 'International Tables Vol C Tables 4.2.6.8 and 6.1.1.4'
O O 0.0106 0.006 'International Tables Vol C Tables 4.2.6.8 and 6.1.1.4'

loop_
_geom_angle_atom_site_label_1
_geom_angle_atom_site_label_2
_geom_angle_atom_site_label_3
_geom_angle
_geom_angle_site_symmetry_1
_geom_angle_site_symmetry_3
_geom_angle_publ_flag
Cl3 Sb1 Cl2 91.19(2) . . ?
Cl3 Sb1 Cl1 86.41(2) . . ?
Cl2 Sb1 Cl1 89.86(2) . . ?
Cl3 Sb1 Cl4 86.22(2) . . ?
Cl2 Sb1 Cl4 89.31(3) . . ?
Cl1 Sb1 Cl4 172.56(2) . . ?
Cl3 Sb1 Cl5 87.26(2) . 3_666 ?
Cl2 Sb1 Cl5 176.78(3) . 3_666 ?
Cl1 Sb1 Cl5 87.23(2) . 3_666 ?
Cl4 Sb1 Cl5 93.40(3) . 3_666 ?
C2 N1 H1A 109.5 . . ?
C2 N1 H1B 109.5 . . ?
H1A N1 H1B 109.5 . . ?
C2 N1 H1C 109.5 . . ?
H1A N1 H1C 109.5 . . ?
H1B N1 H1C 109.5 . . ?
C1 N2 H2D 109.5 . . ?
C1 N2 H2E 109.5 . . ?
H2D N2 H2E 109.5 . . ?
C1 N2 H2F 109.5 . . ?
H2D N2 H2F 109.5 . . ?
H2E N2 H2F 109.5 . . ?
C4 N3 H3A 109.5 . . ?
C4 N3 H3B 109.5 . . ?
H3A N3 H3B 109.5 . . ?
C4 N3 H3C 109.5 . . ?
H3A N3 H3C 109.5 . . ?
H3B N3 H3C 109.5 . . ?
N1 C2 H2A 109.5 . . ?
N1 C2 H2B 109.5 . . ?
H2A C2 H2B 109.5 . . ?
N1 C2 H2C 109.5 . . ?
H2A C2 H2C 109.5 . . ?
H2B C2 H2C 109.5 . . ?
N2 C1 H1D 109.5 . . ?
N2 C1 H1E 109.5 . . ?
H1D C1 H1E 109.5 . . ?
N2 C1 H1F 109.5 . . ?
H1D C1 H1F 109.5 . . ?
H1E C1 H1F 109.5 . . ?
N3 C4 H4A 109.5 . . ?
N3 C4 H4B 109.5 . . ?
H4A C4 H4B 109.5 . . ?
N3 C4 H4C 109.5 . . ?
H4A C4 H4C 109.5 . . ?
H4B C4 H4C 109.5 . . ?

loop_
_geom_bond_atom_site_label_1
_geom_bond_atom_site_label_2
_geom_bond_distance
_geom_bond_site_symmetry_2
_geom_bond_publ_flag
Sb1 Cl3 2.4740(6) . ?
Sb1 Cl2 2.4834(6) . ?
Sb1 Cl1 2.5836(7) . ?
Sb1 Cl4 2.6790(7) . ?
Sb1 Cl5 2.8429(7) 3_666 ?
N1 C2 1.445(3) . ?
N1 H1A 0.89 . ?
N1 H1B 0.89 . ?
N1 H1C 0.89 . ?
N2 C1 1.464(3) . ?
N2 H2D 0.89 . ?
N2 H2E 0.89 . ?
N2 H2F 0.89 . ?
N3 C4 1.452(4) . ?
N3 H3A 0.89 . ?
N3 H3B 0.89 . ?
N3 H3C 0.89 . ?
C2 H2A 0.96 . ?
C2 H2B 0.96 . ?
C2 H2C 0.96 . ?
C1 H1D 0.96 . ?
C1 H1E 0.96 . ?
C1 H1F 0.96 . ?
C4 H4A 0.96 . ?
C4 H4B 0.96 . ?
C4 H4C 0.96 . ?
